data_4077163
loop_
_publ_author_name
'Zi, Guofu'
'Li, Hung-Wing'
'Xie, Zuowei'

_publ_section_title
;
 Synthesis, Structural Characterization, and Reactivity of
 &#x2018;Carbons-Adjacent'nido- andarachno-Carborane Anions of the
 C2B10Systems and Their Metal Complexes
;
_journal_issue 24
_journal_name_full Organometallics
_journal_page_first 5415
_journal_paper_doi 10.1021/om020809f
_journal_volume 21
_journal_year 2002
_chemical_formula_sum 'C30 H53 B10 K O7'
_chemical_formula_weight 672.92
_chemical_name_systematic
; 
 ? 
;
_space_group_IT_number 14
_symmetry_cell_setting monoclinic
_symmetry_space_group_name_Hall '-P 2ybc'
_symmetry_space_group_name_H-M 'P 1 21/c 1'
_atom_sites_solution_hydrogens geom
_atom_sites_solution_primary direct
_atom_sites_solution_secondary difmap
_audit_creation_method SHELXL-97
_cell_angle_alpha 90.00
_cell_angle_beta 105.065(2)
_cell_angle_gamma 90.00
_cell_formula_units_Z 4
_cell_length_a 12.9624(8)
_cell_length_b 19.3838(12)
_cell_length_c 15.6977(10)
_cell_measurement_temperature 293(2)
_cell_volume 3808.7(4)
_computing_cell_refinement 'Bruker SMART'
_computing_data_collection 'Bruker SMART'
_computing_data_reduction 'Bruker SHELXTL'
_computing_molecular_graphics 'Bruker SHELXTL'
_computing_publication_material 'Bruker SHELXTL'
_computing_structure_refinement 'SHELXL-97 (Sheldrick, 1997)'
_computing_structure_solution 'SHELXS-97 (Sheldrick, 1990)'
_diffrn_ambient_temperature 293(2)
_diffrn_measured_fraction_theta_full 0.999
_diffrn_measured_fraction_theta_max 0.999
_diffrn_measurement_device_type 'CCD area detector'
_diffrn_measurement_method 'phi and omega scans'
_diffrn_radiation_monochromator graphite
_diffrn_radiation_source 'fine-focus sealed tube'
_diffrn_radiation_type MoK\a
_diffrn_radiation_wavelength 0.71073
_diffrn_reflns_av_R_equivalents 0.0711
_diffrn_reflns_av_sigmaI/netI 0.0798
_diffrn_reflns_limit_h_max 13
_diffrn_reflns_limit_h_min -15
_diffrn_reflns_limit_k_max 23
_diffrn_reflns_limit_k_min -21
_diffrn_reflns_limit_l_max 18
_diffrn_reflns_limit_l_min -18
_diffrn_reflns_number 20547
_diffrn_reflns_theta_full 25.00
_diffrn_reflns_theta_max 25.00
_diffrn_reflns_theta_min 1.63
_exptl_absorpt_coefficient_mu 0.181
_exptl_absorpt_correction_T_max 1.0000
_exptl_absorpt_correction_T_min 0.8205
_exptl_absorpt_correction_type SADABS
_exptl_crystal_colour colorless
_exptl_crystal_density_diffrn 1.174
_exptl_crystal_density_method 'not measured'
_exptl_crystal_description prism
_exptl_crystal_F_000 1432
_exptl_crystal_size_max 0.57
_exptl_crystal_size_mid 0.47
_exptl_crystal_size_min 0.10
_refine_diff_density_max 0.304
_refine_diff_density_min -0.188
_refine_diff_density_rms 0.038
_refine_ls_extinction_method none
_refine_ls_goodness_of_fit_ref 0.961
_refine_ls_hydrogen_treatment mixed
_refine_ls_matrix_type full
_refine_ls_number_parameters 613
_refine_ls_number_reflns 6708
_refine_ls_number_restraints 0
_refine_ls_restrained_S_all 0.961
_refine_ls_R_factor_all 0.1477
_refine_ls_R_factor_gt 0.0585
_refine_ls_shift/su_max 0.006
_refine_ls_shift/su_mean 0.000
_refine_ls_structure_factor_coef Fsqd
_refine_ls_weighting_details 'calc w=1/[\s^2^(Fo^2^)+(0.0876P)^2^+0.0000P] where P=(Fo^2^+2Fc^2^)/3'
_refine_ls_weighting_scheme calc
_refine_ls_wR_factor_gt 0.1372
_refine_ls_wR_factor_ref 0.1840
_reflns_number_gt 2999
_reflns_number_total 6708
_reflns_threshold_expression >2sigma(I)
_cod_data_source_file om020809f.cif
_cod_data_source_block 9
_cod_original_sg_symbol_H-M P2(1)/c
_cod_database_code 4077163

loop_
_symmetry_equiv_pos_as_xyz
'x, y, z'
'-x, y+1/2, -z+1/2'
'-x, -y, -z'
'x, -y-1/2, z-1/2'

loop_
_atom_site_label
_atom_site_type_symbol
_atom_site_fract_x
_atom_site_fract_y
_atom_site_fract_z
_atom_site_U_iso_or_equiv
_atom_site_adp_type
_atom_site_occupancy
_atom_site_symmetry_multiplicity
_atom_site_calc_flag
_atom_site_refinement_flags
K1 K 0.22124(7) 0.60904(4) 0.73827(5) 0.0643(3) Uani 1 1 d .
O1 O 0.1890(3) 0.58895(14) 0.90715(17) 0.0758(8) Uani 1 1 d .
O2 O 0.0150(2) 0.57628(14) 0.75940(19) 0.0743(8) Uani 1 1 d .
O3 O 0.0592(2) 0.57518(14) 0.59153(17) 0.0788(8) Uani 1 1 d .
O4 O 0.2420(3) 0.64316(16) 0.5669(2) 0.0953(10) Uani 1 1 d .
O5 O 0.4124(3) 0.65558(15) 0.7188(2) 0.0939(10) Uani 1 1 d .
O6 O 0.3740(3) 0.65621(15) 0.8862(2) 0.0853(9) Uani 1 1 d .
O7 O 0.1435(6) 0.7427(2) 0.7265(5) 0.196(3) Uani 1 1 d .
C1 C 0.2714(3) 0.27608(16) 0.7924(2) 0.0518(9) Uani 1 1 d .
C2 C 0.2325(3) 0.27759(17) 0.6977(2) 0.0543(9) Uani 1 1 d .
C3 C 0.2282(4) 0.2177(2) 0.8390(3) 0.0620(11) Uani 1 1 d .
C4 C 0.2729(3) 0.14826(18) 0.8262(2) 0.0548(10) Uani 1 1 d .
C5 C 0.3246(4) 0.1113(3) 0.8999(3) 0.0732(12) Uani 1 1 d .
C6 C 0.3701(4) 0.0466(3) 0.8943(4) 0.0899(16) Uani 1 1 d .
C7 C 0.3670(4) 0.0194(3) 0.8149(4) 0.0858(14) Uani 1 1 d .
C8 C 0.3154(3) 0.0537(2) 0.7371(3) 0.0700(12) Uani 1 1 d .
C9 C 0.3130(5) 0.0248(3) 0.6535(4) 0.0881(16) Uani 1 1 d .
C10 C 0.2638(5) 0.0570(3) 0.5793(4) 0.0928(17) Uani 1 1 d .
C11 C 0.2137(4) 0.1208(3) 0.5816(3) 0.0759(13) Uani 1 1 d .
C12 C 0.2135(3) 0.15166(18) 0.6604(2) 0.0576(10) Uani 1 1 d .
C13 C 0.1547(4) 0.2197(2) 0.6570(3) 0.0659(11) Uani 1 1 d .
C14 C 0.2660(3) 0.11939(17) 0.7409(2) 0.0538(9) Uani 1 1 d .
C15 C 0.0824(5) 0.5876(3) 0.9131(4) 0.0897(15) Uani 1 1 d .
C16 C 0.0191(5) 0.5436(3) 0.8418(4) 0.0863(15) Uani 1 1 d .
C17 C -0.0448(4) 0.5381(3) 0.6866(4) 0.0856(15) Uani 1 1 d .
C18 C -0.0458(4) 0.5761(3) 0.6052(4) 0.0888(16) Uani 1 1 d .
C19 C 0.0640(6) 0.6042(3) 0.5105(4) 0.1027(18) Uani 1 1 d .
C20 C 0.1750(7) 0.6004(4) 0.5027(4) 0.106(2) Uani 1 1 d .
C21 C 0.3510(7) 0.6397(4) 0.5646(5) 0.120(2) Uani 1 1 d .
C22 C 0.4144(7) 0.6835(4) 0.6357(5) 0.124(2) Uani 1 1 d .
C23 C 0.4787(5) 0.6913(4) 0.7914(6) 0.112(2) Uani 1 1 d .
C24 C 0.4778(5) 0.6528(5) 0.8724(6) 0.118(2) Uani 1 1 d .
C25 C 0.3667(6) 0.6232(4) 0.9656(4) 0.1031(19) Uani 1 1 d .
C26 C 0.2568(6) 0.6286(3) 0.9744(3) 0.0949(17) Uani 1 1 d .
C32 C 0.0946(9) 0.7805(5) 0.6560(7) 0.233(5) Uani 1 1 d .
H32A H 0.0188 0.7699 0.6402 0.280 Uiso 1 1 calc R
H32B H 0.1226 0.7678 0.6066 0.280 Uiso 1 1 calc R
C33 C 0.1074(11) 0.8490(5) 0.6700(7) 0.227(5) Uani 1 1 d .
H33A H 0.0400 0.8710 0.6692 0.273 Uiso 1 1 calc R
H33B H 0.1370 0.8704 0.6257 0.273 Uiso 1 1 calc R
C34 C 0.1773(11) 0.8534(5) 0.7520(7) 0.261(7) Uani 1 1 d .
H34A H 0.1547 0.8882 0.7877 0.314 Uiso 1 1 calc R
H34B H 0.2489 0.8642 0.7478 0.314 Uiso 1 1 calc R
C35 C 0.1728(13) 0.7862(6) 0.7874(6) 0.297(8) Uani 1 1 d .
H35A H 0.2427 0.7736 0.8241 0.356 Uiso 1 1 calc R
H35B H 0.1230 0.7861 0.8241 0.356 Uiso 1 1 calc R
B3 B 0.2620(5) 0.3267(3) 0.6345(3) 0.0794(15) Uani 1 1 d .
B4 B 0.3883(5) 0.3742(3) 0.6736(3) 0.0724(14) Uani 1 1 d .
B5 B 0.4432(4) 0.3693(2) 0.7927(3) 0.0652(13) Uani 1 1 d .
B6 B 0.3619(4) 0.3196(2) 0.8509(3) 0.0618(12) Uani 1 1 d .
B7 B 0.2340(5) 0.3603(2) 0.8205(3) 0.0644(13) Uani 1 1 d .
B8 B 0.1753(4) 0.3616(2) 0.6960(3) 0.0675(13) Uani 1 1 d .
B9 B 0.2666(4) 0.4143(2) 0.6546(3) 0.0744(15) Uani 1 1 d .
B10 B 0.3708(4) 0.4422(3) 0.7423(3) 0.0711(14) Uani 1 1 d .
B11 B 0.3525(4) 0.4095(2) 0.8413(3) 0.0696(14) Uani 1 1 d .
B12 B 0.2406(4) 0.4306(2) 0.7557(3) 0.0717(14) Uani 1 1 d .
H6 H 0.397(2) 0.2954(15) 0.916(2) 0.057(9) Uiso 1 1 d .
H H 0.417(3) 0.3309(18) 0.729(2) 0.071(10) Uiso 1 1 d .
H13A H 0.126(3) 0.2284(17) 0.597(3) 0.073(12) Uiso 1 1 d .
H11 H 0.389(3) 0.4387(18) 0.906(2) 0.082(11) Uiso 1 1 d .
H8 H 0.089(3) 0.3637(17) 0.674(2) 0.079(12) Uiso 1 1 d .
H3A H 0.249(3) 0.2254(18) 0.903(3) 0.073(12) Uiso 1 1 d .
H4 H 0.446(4) 0.379(2) 0.629(3) 0.104(14) Uiso 1 1 d .
H18A H -0.084(4) 0.557(2) 0.555(3) 0.094(15) Uiso 1 1 d .
H3B H 0.148(3) 0.2180(18) 0.811(2) 0.077(13) Uiso 1 1 d .
H17A H -0.008(3) 0.492(2) 0.689(2) 0.087(13) Uiso 1 1 d .
H16A H -0.058(4) 0.541(2) 0.843(2) 0.089(14) Uiso 1 1 d .
H9 H 0.240(3) 0.4431(19) 0.593(3) 0.094(13) Uiso 1 1 d .
H12 H 0.192(3) 0.471(2) 0.765(2) 0.095(13) Uiso 1 1 d .
H15A H 0.085(4) 0.564(2) 0.967(3) 0.114(18) Uiso 1 1 d .
H17B H -0.118(4) 0.5314(19) 0.691(2) 0.080(13) Uiso 1 1 d .
H3 H 0.230(3) 0.3142(18) 0.566(2) 0.079(11) Uiso 1 1 d .
H7 H 0.184(3) 0.3610(18) 0.859(2) 0.078(12) Uiso 1 1 d .
H13B H 0.087(4) 0.217(2) 0.688(3) 0.110(15) Uiso 1 1 d .
H11A H 0.175(3) 0.1434(18) 0.531(3) 0.074(13) Uiso 1 1 d .
H20A H 0.197(4) 0.549(3) 0.515(3) 0.118(18) Uiso 1 1 d .
H10 H 0.411(3) 0.492(2) 0.740(2) 0.092(12) Uiso 1 1 d .
H6A H 0.405(4) 0.024(2) 0.946(3) 0.105(16) Uiso 1 1 d .
H16B H 0.057(3) 0.498(2) 0.841(2) 0.091(14) Uiso 1 1 d .
H5 H 0.531(3) 0.3689(16) 0.816(2) 0.062(10) Uiso 1 1 d .
H25A H 0.401(4) 0.575(3) 0.965(3) 0.14(2) Uiso 1 1 d .
H25B H 0.412(5) 0.642(3) 1.016(4) 0.14(2) Uiso 1 1 d .
H26A H 0.256(4) 0.610(2) 1.034(4) 0.131(18) Uiso 1 1 d .
H5A H 0.331(3) 0.133(2) 0.956(3) 0.091(15) Uiso 1 1 d .
H9A H 0.346(4) -0.017(2) 0.661(3) 0.093(16) Uiso 1 1 d .
H10A H 0.262(4) 0.044(2) 0.521(3) 0.100(15) Uiso 1 1 d .
H26B H 0.235(4) 0.680(2) 0.962(3) 0.113(17) Uiso 1 1 d .
H7A H 0.408(4) -0.026(2) 0.817(3) 0.107(15) Uiso 1 1 d .
H24A H 0.530(5) 0.671(3) 0.914(3) 0.12(2) Uiso 1 1 d .
H15A H 0.052(4) 0.641(3) 0.907(3) 0.130(18) Uiso 1 1 d .
H20B H 0.181(5) 0.615(3) 0.448(4) 0.15(2) Uiso 1 1 d .
H19A H 0.047(3) 0.655(2) 0.515(3) 0.087(14) Uiso 1 1 d .
H21A H 0.379(5) 0.591(3) 0.575(4) 0.17(3) Uiso 1 1 d .
H23A H 0.544(5) 0.691(3) 0.772(3) 0.13(2) Uiso 1 1 d .
H22A H 0.383(4) 0.730(3) 0.634(3) 0.12(2) Uiso 1 1 d .
H23B H 0.444(5) 0.742(3) 0.794(4) 0.17(2) Uiso 1 1 d .
H21B H 0.352(5) 0.654(3) 0.506(4) 0.17(3) Uiso 1 1 d .
H17B H -0.068(4) 0.626(2) 0.607(3) 0.106(16) Uiso 1 1 d .
H19B H 0.014(5) 0.579(3) 0.461(4) 0.14(2) Uiso 1 1 d .
H22B H 0.478(5) 0.693(3) 0.625(4) 0.16(3) Uiso 1 1 d .
H24B H 0.494(5) 0.604(3) 0.874(4) 0.15(3) Uiso 1 1 d .

loop_
_atom_site_aniso_label
_atom_site_aniso_U_11
_atom_site_aniso_U_22
_atom_site_aniso_U_33
_atom_site_aniso_U_23
_atom_site_aniso_U_13
_atom_site_aniso_U_12
K1 0.0645(6) 0.0649(5) 0.0582(5) 0.0009(4) 0.0068(4) -0.0099(5)
O1 0.079(2) 0.083(2) 0.0655(18) -0.0003(14) 0.0184(16) 0.0073(16)
O2 0.0599(18) 0.0714(17) 0.088(2) -0.0138(16) 0.0133(16) -0.0031(15)
O3 0.072(2) 0.092(2) 0.0598(19) -0.0078(15) -0.0051(15) 0.0190(17)
O4 0.123(3) 0.089(2) 0.084(2) 0.0019(18) 0.045(2) 0.007(2)
O5 0.084(2) 0.076(2) 0.127(3) -0.010(2) 0.039(2) -0.0173(18)
O6 0.064(2) 0.091(2) 0.085(2) -0.0098(17) -0.0072(17) -0.0018(17)
O7 0.307(8) 0.071(3) 0.207(6) 0.006(4) 0.063(5) 0.030(4)
C1 0.061(3) 0.047(2) 0.048(2) -0.0037(16) 0.0152(18) 0.0025(18)
C2 0.061(3) 0.049(2) 0.048(2) 0.0006(17) 0.0052(18) 0.0037(18)
C3 0.076(3) 0.059(3) 0.055(3) -0.003(2) 0.024(2) -0.008(2)
C4 0.057(3) 0.053(2) 0.056(2) 0.0023(18) 0.018(2) -0.0078(19)
C5 0.075(3) 0.077(3) 0.066(3) 0.009(3) 0.016(2) -0.009(3)
C6 0.081(4) 0.078(4) 0.104(4) 0.036(3) 0.011(3) 0.007(3)
C7 0.081(4) 0.060(3) 0.120(5) 0.016(3) 0.033(3) 0.008(3)
C8 0.070(3) 0.050(2) 0.097(3) -0.003(2) 0.035(3) -0.007(2)
C9 0.095(4) 0.059(3) 0.123(5) -0.024(3) 0.051(4) -0.010(3)
C10 0.115(5) 0.088(4) 0.089(4) -0.036(3) 0.053(4) -0.029(3)
C11 0.092(4) 0.071(3) 0.066(3) -0.008(3) 0.023(3) -0.020(3)
C12 0.066(3) 0.054(2) 0.056(2) -0.0096(19) 0.020(2) -0.015(2)
C13 0.071(3) 0.058(3) 0.060(3) -0.001(2) 0.002(2) -0.009(2)
C14 0.050(2) 0.048(2) 0.067(3) -0.0004(18) 0.022(2) -0.0057(18)
C15 0.098(5) 0.098(4) 0.084(4) 0.007(3) 0.042(3) 0.019(3)
C16 0.077(4) 0.085(4) 0.109(4) 0.008(3) 0.045(3) 0.008(3)
C17 0.052(3) 0.073(3) 0.123(5) -0.023(3) 0.006(3) 0.001(3)
C18 0.061(4) 0.084(4) 0.101(4) -0.029(3) -0.016(3) 0.013(3)
C19 0.124(6) 0.097(4) 0.066(4) -0.002(3) -0.012(3) 0.018(4)
C20 0.161(7) 0.105(5) 0.055(3) 0.002(3) 0.031(4) 0.012(5)
C21 0.141(7) 0.124(6) 0.120(6) 0.007(5) 0.080(5) 0.003(5)
C22 0.140(7) 0.101(5) 0.160(7) 0.008(5) 0.094(6) -0.019(5)
C23 0.075(4) 0.108(5) 0.163(7) -0.045(5) 0.047(4) -0.036(4)
C24 0.057(4) 0.145(7) 0.135(6) -0.044(5) -0.005(4) -0.010(4)
C25 0.095(5) 0.115(5) 0.075(4) -0.005(3) -0.023(3) 0.014(4)
C26 0.125(6) 0.098(4) 0.051(3) -0.002(3) 0.004(3) 0.006(4)
C32 0.272(12) 0.117(8) 0.266(13) -0.015(8) -0.011(10) 0.026(8)
C33 0.401(18) 0.123(7) 0.176(9) 0.047(6) 0.106(10) 0.061(9)
C34 0.43(2) 0.157(9) 0.160(9) 0.003(7) 0.002(10) -0.100(11)
C35 0.58(2) 0.123(7) 0.166(9) -0.003(7) 0.063(12) 0.139(11)
B3 0.089(4) 0.090(4) 0.054(3) -0.006(3) 0.010(3) -0.015(3)
B4 0.079(4) 0.073(3) 0.067(3) 0.004(3) 0.022(3) 0.000(3)
B5 0.057(3) 0.062(3) 0.070(3) -0.009(2) 0.005(3) 0.000(2)
B6 0.077(4) 0.056(3) 0.049(3) -0.003(2) 0.009(2) 0.002(2)
B7 0.078(4) 0.057(3) 0.062(3) -0.007(2) 0.026(3) 0.006(3)
B8 0.058(3) 0.062(3) 0.077(3) 0.009(2) 0.007(3) 0.011(3)
B9 0.086(4) 0.060(3) 0.071(3) 0.021(2) 0.009(3) 0.005(3)
B10 0.073(4) 0.052(3) 0.088(4) 0.002(2) 0.021(3) -0.001(3)
B11 0.076(4) 0.055(3) 0.074(3) -0.015(2) 0.012(3) 0.003(2)
B12 0.070(4) 0.054(3) 0.090(4) 0.003(2) 0.020(3) 0.014(3)

loop_
_atom_type_symbol
_atom_type_description
_atom_type_scat_dispersion_real
_atom_type_scat_dispersion_imag
_atom_type_scat_source
C C 0.0033 0.0016 'International Tables Vol C Tables 4.2.6.8 and 6.1.1.4'
H H 0.0000 0.0000 'International Tables Vol C Tables 4.2.6.8 and 6.1.1.4'
B B 0.0013 0.0007 'International Tables Vol C Tables 4.2.6.8 and 6.1.1.4'
O O 0.0106 0.0060 'International Tables Vol C Tables 4.2.6.8 and 6.1.1.4'
K K 0.2009 0.2494 'International Tables Vol C Tables 4.2.6.8 and 6.1.1.4'

loop_
_geom_angle_atom_site_label_1
_geom_angle_atom_site_label_2
_geom_angle_atom_site_label_3
_geom_angle
O5 K1 O3 120.06(11)
O5 K1 O7 90.49(16)
O3 K1 O7 88.96(18)
O5 K1 O6 61.03(11)
O3 K1 O6 174.07(9)
O7 K1 O6 85.19(18)
O5 K1 O1 120.85(11)
O3 K1 O1 119.03(10)
O7 K1 O1 92.97(16)
O6 K1 O1 60.51(10)
O5 K1 O4 60.38(12)
O3 K1 O4 60.41(11)
O7 K1 O4 80.90(16)
O6 K1 O4 119.32(12)
O1 K1 O4 173.82(9)
O5 K1 O2 173.56(9)
O3 K1 O2 60.73(9)
O7 K1 O2 83.11(16)
O6 K1 O2 117.45(10)
O1 K1 O2 59.09(9)
O4 K1 O2 118.90(11)
O5 K1 B12 106.81(11)
O3 K1 B12 81.54(10)
O7 K1 B12 162.67(18)
O6 K1 B12 103.88(11)
O1 K1 B12 79.24(10)
O4 K1 B12 106.44(11)
O2 K1 B12 79.60(11)
C15 O1 C26 113.1(4)
C15 O1 K1 116.9(3)
C26 O1 K1 114.3(3)
C17 O2 C16 112.5(4)
C17 O2 K1 110.9(3)
C16 O2 K1 112.9(3)
C19 O3 C18 113.4(4)
C19 O3 K1 117.1(3)
C18 O3 K1 114.7(3)
C20 O4 C21 112.5(5)
C20 O4 K1 110.2(3)
C21 O4 K1 110.6(4)
C23 O5 C22 113.6(6)
C23 O5 K1 116.8(4)
C22 O5 K1 117.6(4)
C24 O6 C25 113.2(5)
C24 O6 K1 110.7(3)
C25 O6 K1 112.8(3)
C35 O7 C32 104.2(6)
C35 O7 K1 122.9(7)
C32 O7 K1 130.7(6)
C2 C1 C3 115.8(3)
C2 C1 B6 127.8(3)
C3 C1 B6 115.9(3)
C2 C1 B7 101.0(3)
C3 C1 B7 113.6(3)
B6 C1 B7 64.3(3)
C1 C2 B3 128.1(3)
C1 C2 C13 115.5(3)
B3 C2 C13 116.4(3)
C1 C2 B8 93.8(3)
B3 C2 B8 65.6(3)
C13 C2 B8 115.9(3)
C4 C3 C1 113.4(3)
C5 C4 C14 118.7(4)
C5 C4 C3 118.3(4)
C14 C4 C3 122.9(3)
C4 C5 C6 122.3(5)
C7 C6 C5 119.9(5)
C6 C7 C8 121.0(5)
C7 C8 C9 120.6(5)
C7 C8 C14 120.3(4)
C9 C8 C14 119.1(5)
C10 C9 C8 121.0(5)
C9 C10 C11 120.8(5)
C12 C11 C10 121.0(5)
C11 C12 C14 119.9(4)
C11 C12 C13 117.7(4)
C14 C12 C13 122.4(3)
C12 C13 C2 110.6(3)
C12 C14 C8 118.2(3)
C12 C14 C4 124.1(3)
C8 C14 C4 117.7(3)
O1 C15 C16 108.8(4)
O2 C16 C15 108.2(4)
O2 C17 C18 108.6(4)
O3 C18 C17 109.3(4)
O3 C19 C20 109.2(5)
O4 C20 C19 110.0(5)
O4 C21 C22 108.4(6)
O5 C22 C21 109.7(6)
O5 C23 C24 107.8(5)
O6 C24 C23 109.1(6)
O6 C25 C26 109.7(5)
O1 C26 C25 108.8(5)
O7 C32 C33 113.0(9)
C32 C33 C34 103.8(8)
C33 C34 C35 103.1(9)
O7 C35 C34 110.6(8)
C2 B3 B9 120.5(4)
C2 B3 B8 65.1(3)
B9 B3 B8 61.8(3)
C2 B3 B4 117.1(4)
B9 B3 B4 57.4(3)
B8 B3 B4 105.0(4)
B9 B4 B10 60.4(3)
B9 B4 B5 107.4(4)
B10 B4 B5 59.1(3)
B9 B4 B3 58.0(3)
B10 B4 B3 109.6(4)
B5 B4 B3 113.1(4)
B11 B5 B10 59.9(3)
B11 B5 B4 107.3(4)
B10 B5 B4 58.6(3)
B11 B5 B6 58.5(3)
B10 B5 B6 109.6(4)
B4 B5 B6 114.6(4)
C1 B6 B11 118.0(4)
C1 B6 B7 64.7(3)
B11 B6 B7 59.9(3)
C1 B6 B5 115.9(3)
B11 B6 B5 58.0(3)
B7 B6 B5 104.4(3)
B12 B7 B11 60.4(3)
B12 B7 B6 108.9(4)
B11 B7 B6 59.1(3)
B12 B7 C1 121.3(4)
B11 B7 C1 105.1(3)
B6 B7 C1 51.0(2)
B12 B7 B8 56.6(3)
B11 B7 B8 106.2(3)
B6 B7 B8 112.1(3)
C1 B7 B8 79.7(3)
B12 B8 C2 123.8(4)
B12 B8 B3 107.3(4)
C2 B8 B3 49.4(2)
B12 B8 B9 58.8(3)
C2 B8 B9 102.3(3)
B3 B8 B9 57.3(3)
B12 B8 B7 56.2(3)
C2 B8 B7 85.3(3)
B3 B8 B7 114.1(4)
B9 B8 B7 104.6(4)
B4 B9 B3 64.6(3)
B4 B9 B12 108.2(4)
B3 B9 B12 109.9(4)
B4 B9 B10 61.0(3)
B3 B9 B10 115.6(4)
B12 B9 B10 61.1(3)
B4 B9 B8 109.8(3)
B3 B9 B8 61.0(3)
B12 B9 B8 58.2(3)
B10 B9 B8 109.6(3)
B9 B10 B11 109.4(4)
B9 B10 B4 58.6(3)
B11 B10 B4 110.0(3)
B9 B10 B5 108.5(3)
B11 B10 B5 59.4(3)
B4 B10 B5 62.3(3)
B9 B10 B12 59.2(3)
B11 B10 B12 59.7(3)
B4 B10 B12 104.9(4)
B5 B10 B12 104.9(4)
B5 B11 B6 63.5(3)
B5 B11 B10 60.8(3)
B6 B11 B10 114.6(3)
B5 B11 B12 106.7(4)
B6 B11 B12 108.9(3)
B10 B11 B12 60.7(3)
B5 B11 B7 109.4(3)
B6 B11 B7 61.0(3)
B10 B11 B7 110.1(4)
B12 B11 B7 58.4(3)
B7 B12 B8 67.3(3)
B7 B12 B9 116.7(4)
B8 B12 B9 63.0(3)
B7 B12 B11 61.2(3)
B8 B12 B11 115.3(3)
B9 B12 B11 109.9(4)
B7 B12 B10 111.6(4)
B8 B12 B10 112.5(4)
B9 B12 B10 59.7(3)
B11 B12 B10 59.6(3)
B7 B12 K1 145.5(3)
B8 B12 K1 135.6(3)
B9 B12 K1 97.8(2)
B11 B12 K1 108.8(3)
B10 B12 K1 85.1(2)

loop_
_geom_bond_atom_site_label_1
_geom_bond_atom_site_label_2
_geom_bond_distance
K1 O5 2.728(3)
K1 O3 2.763(3)
K1 O7 2.769(5)
K1 O6 2.786(3)
K1 O1 2.816(3)
K1 O4 2.850(3)
K1 O2 2.849(3)
K1 B12 3.474(5)
O1 C15 1.409(6)
O1 C26 1.412(6)
O2 C17 1.413(5)
O2 C16 1.429(5)
O3 C19 1.406(6)
O3 C18 1.431(6)
O4 C20 1.415(7)
O4 C21 1.424(8)
O5 C23 1.418(7)
O5 C22 1.419(7)
O6 C24 1.420(7)
O6 C25 1.425(6)
O7 C35 1.257(10)
O7 C32 1.341(10)
C1 C2 1.441(5)
C1 C3 1.531(5)
C1 B6 1.539(6)
C1 B7 1.790(6)
C2 B3 1.495(6)
C2 C13 1.533(5)
C2 B8 1.787(6)
C3 C4 1.500(5)
C4 C5 1.377(5)
C4 C14 1.433(5)
C5 C6 1.399(6)
C6 C7 1.344(7)
C7 C8 1.398(6)
C8 C9 1.419(6)
C8 C14 1.433(5)
C9 C10 1.330(7)
C10 C11 1.402(7)
C11 C12 1.375(5)
C12 C14 1.415(5)
C12 C13 1.516(5)
C15 C16 1.476(7)
C17 C18 1.471(7)
C19 C20 1.479(8)
C21 C22 1.472(9)
C23 C24 1.478(9)
C25 C26 1.469(8)
C32 C33 1.349(10)
C33 C34 1.370(11)
C34 C35 1.424(11)
B3 B9 1.726(7)
B3 B8 1.794(8)
B3 B4 1.838(8)
B4 B9 1.714(8)
B4 B10 1.756(7)
B4 B5 1.822(7)
B5 B11 1.741(7)
B5 B10 1.766(7)
B5 B6 1.837(7)
B6 B11 1.750(6)
B6 B7 1.784(7)
B7 B12 1.715(7)
B7 B11 1.765(7)
B7 B8 1.904(7)
B8 B12 1.723(7)
B8 B9 1.808(7)
B9 B12 1.736(7)
B9 B10 1.746(7)
B10 B11 1.750(7)
B10 B12 1.769(8)
B11 B12 1.750(7)
